data_7030185
loop_
_publ_author_name
'Ma, Xiao'
'Hu, Sheng-Min'
'Tan, Chun-Hong'
'Wen, Yue-Hong'
'Zhu, Qi-Long'
'Shen, Chao-Jun'
'Sheng, Tian-Lu'
'Wu, Xin-Tao'

_publ_section_title
;
 A cyanide-bridged trinuclear Fe(II)-Ru(II)-Fe(II) complex with three
 stable states: synthesis, crystal structures, electronic couplings and
 magnetic properties.
;
_journal_issue 39
_journal_name_full 'Dalton transactions (Cambridge, England : 2003)'
_journal_page_first 12163
_journal_page_last 12169
_journal_paper_doi 10.1039/c2dt30614j
_journal_volume 41
_journal_year 2012
_chemical_formula_sum 'C107 H94 F24 Fe2 N7 P9 Ru'
_chemical_formula_weight 2425.39
_space_group_IT_number 2
_symmetry_cell_setting triclinic
_symmetry_space_group_name_Hall '-P 1'
_symmetry_space_group_name_H-M 'P -1'
_atom_sites_solution_hydrogens geom
_atom_sites_solution_primary direct
_atom_sites_solution_secondary difmap
_audit_creation_method SHELXL
_cell_angle_alpha 89.678(11)
_cell_angle_beta 81.927(8)
_cell_angle_gamma 76.474(8)
_cell_formula_units_Z 2
_cell_length_a 13.917(5)
_cell_length_b 15.659(5)
_cell_length_c 26.716(10)
_cell_measurement_reflns_used 12722
_cell_measurement_temperature 293(2)
_cell_measurement_theta_max 27.5906
_cell_measurement_theta_min 2.0039
_cell_volume 5602(3)
_computing_cell_refinement 'CrystalClear (Rigaku Inc., 2008)'
_computing_data_collection 'CrystalClear (Rigaku Inc., 2008)'
_computing_data_reduction 'CrystalClear (Rigaku Inc., 2008)'
_computing_molecular_graphics 'Bruker SHELXTL'
_computing_publication_material 'Bruker SHELXTL'
_computing_structure_refinement 'SHELXL-97 (Sheldrick, 1997)'
_computing_structure_solution 'SHELXS-97 (Sheldrick, 1990)'
_diffrn_ambient_temperature 293(2)
_diffrn_detector_area_resol_mean 14.6306
_diffrn_measured_fraction_theta_full 0.985
_diffrn_measured_fraction_theta_max 0.985
_diffrn_measurement_device_type Mercury70
_diffrn_measurement_method CCD_Profile_fitting
_diffrn_radiation_monochromator 'Graphite Monochromator'
_diffrn_radiation_source 'Sealed Tube'
_diffrn_radiation_type MoK\a
_diffrn_radiation_wavelength 0.71073
_diffrn_reflns_av_R_equivalents 0.0396
_diffrn_reflns_av_sigmaI/netI 0.0578
_diffrn_reflns_limit_h_max 18
_diffrn_reflns_limit_h_min -18
_diffrn_reflns_limit_k_max 20
_diffrn_reflns_limit_k_min -20
_diffrn_reflns_limit_l_max 34
_diffrn_reflns_limit_l_min -34
_diffrn_reflns_number 64766
_diffrn_reflns_theta_full 27.58
_diffrn_reflns_theta_max 27.58
_diffrn_reflns_theta_min 2.00
_exptl_absorpt_coefficient_mu 0.606
_exptl_absorpt_correction_T_max 1.0000
_exptl_absorpt_correction_T_min 0.8754
_exptl_absorpt_correction_type multi-scan
_exptl_absorpt_process_details 'RIGAKU/MSC(2004), CrystalClear Version 1.3.6'
_exptl_crystal_colour brown
_exptl_crystal_density_diffrn 1.438
_exptl_crystal_density_method 'not measured'
_exptl_crystal_description Prism
_exptl_crystal_F_000 2464
_exptl_crystal_size_max 0.30
_exptl_crystal_size_mid 0.20
_exptl_crystal_size_min 0.15
_refine_diff_density_max 0.874
_refine_diff_density_min -0.620
_refine_diff_density_rms 0.099
_refine_ls_extinction_method none
_refine_ls_goodness_of_fit_all 1.085
_refine_ls_goodness_of_fit_obs 1.144
_refine_ls_hydrogen_treatment mixed
_refine_ls_matrix_type full
_refine_ls_number_parameters 1515
_refine_ls_number_reflns 25556
_refine_ls_number_restraints 905
_refine_ls_restrained_S_all 1.090
_refine_ls_restrained_S_obs 1.147
_refine_ls_R_factor_all 0.1006
_refine_ls_R_factor_obs 0.0712
_refine_ls_shift/esd_max 0.001
_refine_ls_shift/esd_mean 0.000
_refine_ls_structure_factor_coef Fsqd
_refine_ls_weighting_details 'w=1/[\s^2^(Fo^2^)+(0.0467P)^2^+16.5682P] where P=(Fo^2^+2Fc^2^)/3'
_refine_ls_weighting_scheme calc
_refine_ls_wR_factor_all 0.1852
_refine_ls_wR_factor_obs 0.1632
_reflns_number_observed 18236
_reflns_number_total 25562
_reflns_observed_criterion >2sigma(I)
_cod_data_source_file c2dt30614j.txt
_cod_data_source_block 3
_cod_depositor_comments
;
The following automatic conversions were performed:
'__exptl_crystal_description' tag replaced with
'_exptl_crystal_description'.

Automatic conversion script
Id: cif_correct_tags 1440 2010-10-19 06:21:57Z saulius 

The following automatic conversions were performed:

'_exptl_absorpt_correction_type' value 'Multi-scan' changed to
'multi-scan' according to
/usr/data/users/saulius/automatic-downloads/retrospective/RSC/lib/dictionaries/cif_core.dic
dictionary named 'cif_core.dic' version 2.4.2 from 2011-04-26.

Automatic conversion script
Id: cif_fix_values 2281 2013-09-26 08:29:07Z andrius 

The following automatic conversions were performed:

'_refine_ls_weighting_scheme' value 'calc
w=1/[\s^2^(Fo^2^)+(0.0467P)^2^+16.5682P] where P=(Fo^2^+2Fc^2^)/3'
was changed to 'calc'. New tag '_refine_ls_weighting_details' was
created. The value of the new tag was set to
'w=1/[\s^2^(Fo^2^)+(0.0467P)^2^+16.5682P] where P=(Fo^2^+2Fc^2^)/3'.

Automatic conversion script
Id: cif_fix_values 3143 2015-03-26 13:38:13Z robertas 
;
_cod_original_sg_symbol_H-M P-1
_cod_database_code 7030185

loop_
_symmetry_equiv_pos_as_xyz
'x, y, z'
'-x, -y, -z'

loop_
_atom_site_aniso_label
_atom_site_aniso_U_11
_atom_site_aniso_U_22
_atom_site_aniso_U_33
_atom_site_aniso_U_23
_atom_site_aniso_U_13
_atom_site_aniso_U_12
Ru1 0.0438(2) 0.0316(2) 0.0346(2) 0.00087(13) -0.00323(14) -0.01162(15)
Fe1 0.0541(4) 0.0391(4) 0.0324(3) 0.0002(3) -0.0014(3) -0.0082(3)
Fe2 0.0537(4) 0.0386(3) 0.0339(3) 0.0032(3) -0.0001(3) -0.0177(3)
P1 0.0547(7) 0.0331(6) 0.0401(6) 0.0003(5) -0.0046(5) -0.0138(5)
P2 0.0593(8) 0.0457(7) 0.0417(6) 0.0010(5) -0.0048(6) -0.0034(6)
P3 0.0642(9) 0.0452(7) 0.0481(7) 0.0011(6) -0.0045(6) -0.0167(6)
P4 0.0557(8) 0.0460(7) 0.0410(6) -0.0004(5) -0.0029(5) -0.0196(6)
P5 0.0614(8) 0.0401(7) 0.0441(7) 0.0024(5) 0.0013(6) -0.0146(6)
N1 0.051(2) 0.039(2) 0.039(2) -0.001(2) -0.003(2) -0.011(2)
N2 0.049(2) 0.037(2) 0.040(2) 0.004(2) -0.003(2) -0.014(2)
N3 0.046(2) 0.043(2) 0.037(2) 0.003(2) -0.003(2) -0.012(2)
N4 0.047(2) 0.035(2) 0.035(2) 0.0013(15) -0.002(2) -0.015(2)
N5 0.046(2) 0.039(2) 0.043(2) 0.002(2) -0.007(2) -0.015(2)
C1 0.042(2) 0.032(2) 0.037(2) 0.000(2) -0.006(2) -0.009(2)
C2 0.040(2) 0.033(2) 0.039(2) 0.001(2) -0.002(2) -0.013(2)
C3 0.051(3) 0.048(3) 0.045(3) 0.002(2) -0.009(2) -0.007(2)
C4 0.050(3) 0.065(4) 0.058(3) 0.002(3) -0.012(2) -0.011(3)
C5 0.051(3) 0.072(4) 0.063(3) -0.004(3) -0.012(3) -0.018(3)
C6 0.050(3) 0.057(3) 0.057(3) -0.007(2) -0.007(2) -0.020(3)
C7 0.047(3) 0.039(2) 0.042(2) -0.004(2) -0.001(2) -0.014(2)
C8 0.047(3) 0.036(2) 0.040(2) -0.001(2) -0.003(2) -0.015(2)
C9 0.054(3) 0.038(2) 0.054(3) 0.001(2) -0.007(2) -0.018(2)
C10 0.059(3) 0.035(2) 0.052(3) -0.001(2) -0.006(2) -0.015(2)
C11 0.050(3) 0.037(2) 0.056(3) 0.003(2) -0.012(2) -0.006(2)
C12 0.046(3) 0.036(2) 0.044(2) 0.003(2) -0.006(2) -0.009(2)
C13 0.049(3) 0.040(2) 0.044(2) 0.003(2) -0.006(2) -0.012(2)
C14 0.053(3) 0.051(3) 0.081(4) 0.005(3) -0.020(3) -0.011(3)
C15 0.049(3) 0.070(4) 0.110(5) 0.006(4) -0.027(3) -0.015(3)
C16 0.051(3) 0.064(4) 0.103(5) 0.000(3) -0.018(3) -0.023(3)
C17 0.047(3) 0.049(3) 0.064(3) 0.003(2) -0.008(2) -0.020(2)
C18 0.066(3) 0.034(3) 0.070(3) 0.001(2) -0.010(3) -0.010(2)
C19 0.073(4) 0.045(3) 0.119(6) -0.013(3) -0.018(4) -0.013(3)
C20 0.078(5) 0.051(4) 0.138(7) -0.005(4) -0.021(5) 0.001(3)
C21 0.101(6) 0.039(3) 0.122(6) -0.002(3) -0.005(5) -0.022(4)
C22 0.082(5) 0.046(4) 0.168(8) -0.015(4) -0.010(5) -0.022(4)
C23 0.067(4) 0.043(3) 0.128(6) -0.006(3) -0.009(4) -0.017(3)
C24 0.083(4) 0.034(2) 0.043(2) 0.000(2) -0.010(2) -0.023(2)
C25 0.099(5) 0.052(3) 0.070(4) 0.014(3) -0.031(4) -0.017(3)
C26 0.142(8) 0.057(4) 0.098(6) 0.018(4) -0.056(6) -0.012(5)
C27 0.147(7) 0.074(4) 0.068(4) 0.010(3) -0.012(4) -0.039(5)
C28 0.131(6) 0.060(4) 0.068(4) -0.002(3) 0.016(4) -0.044(4)
C29 0.110(5) 0.044(3) 0.055(3) -0.001(2) 0.008(3) -0.033(3)
C30 0.057(3) 0.042(3) 0.056(3) -0.003(2) -0.009(2) -0.013(2)
C31 0.090(4) 0.063(4) 0.054(3) 0.002(3) -0.016(3) -0.034(3)
C32 0.104(5) 0.089(5) 0.064(4) 0.004(3) -0.035(4) -0.033(4)
C33 0.135(7) 0.106(6) 0.097(6) 0.002(5) -0.059(5) -0.064(6)
C34 0.135(6) 0.106(5) 0.113(6) 0.016(4) -0.048(5) -0.072(5)
C35 0.110(6) 0.069(4) 0.083(4) 0.017(3) -0.039(4) -0.051(4)
C36 0.058(3) 0.042(3) 0.042(2) -0.004(2) -0.005(2) -0.007(2)
C37 0.074(4) 0.051(3) 0.088(4) -0.021(3) 0.004(3) -0.012(3)
C38 0.087(5) 0.059(4) 0.096(5) -0.028(4) 0.009(4) -0.004(4)
C39 0.069(4) 0.069(4) 0.060(3) -0.013(3) 0.002(3) 0.006(3)
C40 0.055(3) 0.059(3) 0.057(3) 0.007(3) -0.001(2) -0.004(3)
C41 0.057(3) 0.049(3) 0.045(3) 0.001(2) -0.003(2) -0.008(2)
C42 0.072(4) 0.052(3) 0.035(2) -0.002(2) 0.001(2) -0.011(3)
C43 0.066(3) 0.051(3) 0.043(3) -0.007(2) -0.010(2) -0.009(3)
C44 0.073(4) 0.043(3) 0.051(3) -0.011(2) -0.001(3) -0.015(3)
C45 0.086(4) 0.043(3) 0.046(3) -0.009(2) -0.011(3) 0.005(3)
C46 0.055(3) 0.056(3) 0.052(3) -0.016(2) -0.002(2) -0.002(3)
C47 0.075(4) 0.047(3) 0.045(3) -0.007(2) -0.004(3) 0.000(3)
C48 0.082(4) 0.046(3) 0.065(3) -0.004(3) -0.017(3) -0.010(3)
C49 0.058(3) 0.064(4) 0.059(3) 0.002(3) -0.006(3) -0.004(3)
C50 0.064(4) 0.086(5) 0.128(7) -0.006(5) -0.014(4) 0.007(4)
C51 0.065(5) 0.127(8) 0.151(9) -0.006(7) -0.015(5) 0.011(5)
C52 0.059(5) 0.163(10) 0.121(7) 0.004(7) -0.021(5) -0.014(6)
C53 0.067(5) 0.114(7) 0.126(7) -0.010(5) -0.011(5) -0.032(5)
C54 0.057(4) 0.078(5) 0.102(5) -0.011(4) -0.001(3) -0.012(3)
C55 0.071(4) 0.053(3) 0.049(3) 0.007(2) -0.013(3) 0.001(3)
C56 0.126(6) 0.061(4) 0.064(4) 0.008(3) -0.026(4) -0.010(4)
C57 0.163(8) 0.068(4) 0.082(5) 0.034(4) -0.047(5) -0.023(5)
C58 0.117(7) 0.098(6) 0.075(5) 0.040(4) -0.023(4) -0.012(5)
C59 0.123(6) 0.092(5) 0.055(3) 0.013(3) -0.015(4) 0.013(4)
C60 0.119(6) 0.061(4) 0.049(3) 0.005(3) -0.017(3) 0.010(4)
C61 0.061(3) 0.063(3) 0.053(3) -0.001(3) -0.007(3) -0.021(3)
C62 0.061(3) 0.061(3) 0.063(3) 0.003(3) -0.009(3) -0.017(3)
C63 0.066(4) 0.090(5) 0.066(4) 0.014(3) -0.018(3) -0.017(4)
C64 0.067(4) 0.113(6) 0.069(4) 0.009(4) -0.022(3) -0.034(4)
C65 0.087(5) 0.103(6) 0.091(5) -0.007(4) -0.030(4) -0.045(5)
C66 0.084(5) 0.068(4) 0.090(5) -0.003(3) -0.022(4) -0.028(4)
C67 0.080(4) 0.063(4) 0.061(3) 0.006(3) -0.002(3) -0.030(3)
C68 0.101(5) 0.093(5) 0.073(4) 0.027(4) -0.013(4) -0.053(4)
C69 0.140(8) 0.125(7) 0.075(5) 0.032(5) -0.007(5) -0.075(7)
C70 0.147(10) 0.164(10) 0.093(7) 0.000(7) 0.032(7) -0.090(9)
C71 0.099(6) 0.122(7) 0.107(7) 0.002(6) 0.032(5) -0.042(5)
C72 0.082(5) 0.088(5) 0.083(5) 0.005(4) 0.005(4) -0.034(4)
C73 0.070(3) 0.048(3) 0.042(3) 0.013(2) -0.008(2) -0.020(3)
C74 0.083(4) 0.040(3) 0.051(3) 0.009(2) 0.002(3) -0.027(3)
C75 0.078(4) 0.060(3) 0.060(3) 0.016(3) -0.012(3) -0.043(3)
C76 0.054(3) 0.066(4) 0.068(4) 0.024(3) 0.002(3) -0.021(3)
C77 0.076(4) 0.054(3) 0.039(2) 0.006(2) 0.008(2) -0.022(3)
C78 0.067(3) 0.052(3) 0.048(3) 0.003(2) -0.002(2) -0.030(3)
C79 0.078(4) 0.052(3) 0.064(3) 0.016(3) -0.008(3) -0.026(3)
C80 0.062(3) 0.055(3) 0.052(3) -0.006(2) -0.011(2) -0.020(3)
C81 0.086(4) 0.055(3) 0.050(3) 0.001(2) -0.012(3) -0.016(3)
C82 0.123(6) 0.085(5) 0.051(3) -0.009(3) -0.019(4) -0.021(5)
C83 0.135(7) 0.089(5) 0.073(5) -0.026(4) -0.032(5) -0.030(5)
C84 0.131(7) 0.083(5) 0.084(5) -0.019(4) -0.026(5) -0.050(5)
C85 0.106(5) 0.071(4) 0.061(4) -0.008(3) -0.013(3) -0.041(4)
C86 0.056(3) 0.060(3) 0.046(3) 0.001(2) -0.005(2) -0.018(3)
C87 0.065(4) 0.083(5) 0.081(4) -0.016(4) -0.009(3) -0.023(3)
C88 0.061(4) 0.106(6) 0.101(6) -0.007(5) -0.020(4) -0.015(4)
C89 0.070(4) 0.089(5) 0.080(5) 0.008(4) -0.020(4) 0.004(4)
C90 0.078(5) 0.060(4) 0.093(5) 0.000(3) -0.010(4) -0.003(3)
C91 0.063(4) 0.056(3) 0.065(3) 0.000(3) -0.007(3) -0.013(3)
C92 0.066(3) 0.048(3) 0.054(3) 0.006(2) -0.010(3) -0.005(3)
C93 0.123(6) 0.053(4) 0.098(5) 0.012(4) -0.039(5) -0.007(4)
C94 0.130(8) 0.077(5) 0.115(7) 0.017(5) -0.048(6) 0.022(5)
C95 0.103(6) 0.108(7) 0.105(6) 0.006(5) -0.048(5) 0.000(5)
C96 0.091(5) 0.086(5) 0.097(5) 0.008(4) -0.046(4) -0.016(4)
C97 0.069(4) 0.062(4) 0.069(4) 0.006(3) -0.017(3) -0.011(3)
C98 0.080(4) 0.045(3) 0.054(3) 0.001(2) 0.004(3) -0.018(3)
C99 0.107(6) 0.062(4) 0.073(4) -0.022(3) -0.010(4) -0.001(4)
C100 0.139(8) 0.076(5) 0.066(4) -0.021(4) 0.001(5) -0.004(5)
C101 0.157(9) 0.072(5) 0.060(4) -0.030(4) 0.037(5) -0.022(5)
C102 0.111(7) 0.125(8) 0.122(7) -0.047(6) 0.051(6) -0.045(6)
C103 0.089(5) 0.105(6) 0.103(6) -0.045(5) 0.027(4) -0.038(5)
N6 0.077(7) 0.109(9) 0.070(7) 0.005(6) -0.036(6) -0.019(7)
C104 0.073(8) 0.069(8) 0.058(7) 0.004(6) -0.049(7) -0.006(7)
C105 0.070(8) 0.055(7) 0.072(7) -0.010(6) -0.037(6) -0.003(6)
N7 0.101(9) 0.062(7) 0.104(9) 0.000(6) -0.004(7) -0.027(6)
C106 0.070(8) 0.029(5) 0.083(8) 0.001(5) 0.016(7) -0.013(5)
C107 0.062(7) 0.047(6) 0.073(8) 0.005(5) 0.010(6) -0.007(5)
N8 0.053(5) 0.070(6) 0.078(6) -0.010(5) -0.020(5) -0.008(5)
C108 0.074(8) 0.069(8) 0.067(7) -0.002(6) -0.042(6) -0.028(7)
C109 0.125(12) 0.081(9) 0.161(13) -0.029(9) -0.097(11) 0.006(8)
N9 0.070(8) 0.074(8) 0.135(11) -0.001(7) 0.015(7) -0.003(6)
C110 0.100(13) 0.056(9) 0.127(15) -0.003(9) 0.024(11) -0.025(9)
C111 0.131(19) 0.145(20) 0.207(26) 0.052(18) -0.038(18) -0.070(16)
P6 0.117(2) 0.099(2) 0.118(2) 0.0012(15) -0.049(2) 0.011(2)
F1 0.144(9) 0.112(9) 0.208(10) -0.005(9) -0.088(8) -0.015(8)
F2 0.163(10) 0.190(11) 0.134(9) 0.024(9) -0.048(8) 0.032(10)
F3 0.185(10) 0.167(10) 0.210(11) 0.011(10) -0.085(10) -0.067(9)
F4 0.190(11) 0.174(11) 0.176(10) -0.066(9) -0.051(9) 0.001(10)
F5 0.196(10) 0.130(9) 0.145(10) 0.021(9) 0.001(9) -0.031(9)
F6 0.180(11) 0.131(9) 0.137(9) -0.022(8) -0.016(9) -0.022(9)
P6A 0.117(2) 0.099(2) 0.118(2) 0.0012(15) -0.049(2) 0.011(2)
F1A 0.157(7) 0.114(7) 0.164(8) 0.012(6) -0.089(6) 0.010(6)
F2A 0.148(8) 0.104(7) 0.210(9) -0.007(7) -0.083(7) 0.028(7)
F3A 0.180(8) 0.181(8) 0.151(8) -0.015(7) -0.036(7) -0.098(7)
F4A 0.136(7) 0.152(8) 0.186(9) 0.019(7) -0.005(7) -0.041(7)
F5A 0.203(9) 0.150(8) 0.238(11) -0.035(9) -0.103(9) -0.029(7)
F6A 0.187(9) 0.194(10) 0.086(6) -0.009(6) -0.035(6) 0.034(8)
P7 0.119(2) 0.0725(12) 0.0950(15) -0.0173(11) -0.0197(13) -0.0330(12)
F7 0.167(12) 0.122(11) 0.134(11) -0.004(10) -0.060(10) -0.073(10)
F8 0.138(11) 0.097(10) 0.117(11) -0.004(10) -0.017(10) -0.082(9)
F9 0.157(12) 0.119(10) 0.122(11) -0.016(10) -0.032(11) -0.074(10)
F10 0.150(12) 0.134(11) 0.132(11) -0.027(11) -0.013(11) -0.043(11)
F11 0.174(12) 0.139(12) 0.137(12) -0.015(11) -0.045(11) -0.036(11)
F12 0.172(12) 0.125(11) 0.128(12) 0.003(11) -0.016(11) -0.050(11)
P7A 0.119(2) 0.0725(12) 0.0950(15) -0.0173(11) -0.0197(13) -0.0330(12)
F7A 0.168(6) 0.055(3) 0.121(4) 0.000(3) -0.013(4) -0.027(3)
F8A 0.191(9) 0.092(5) 0.142(7) -0.023(4) -0.068(7) 0.010(5)
F9A 0.132(6) 0.182(7) 0.222(9) -0.062(7) -0.019(6) -0.070(6)
F10A 0.179(7) 0.100(4) 0.093(4) -0.006(3) -0.004(4) -0.062(4)
F11A 0.150(6) 0.129(5) 0.135(6) 0.008(5) -0.024(5) -0.073(4)
F12A 0.194(8) 0.127(6) 0.100(5) -0.030(4) -0.033(5) -0.033(6)
P8 0.0914(13) 0.0959(14) 0.0616(10) 0.0029(9) -0.0009(9) -0.0463(11)
F13 0.137(4) 0.130(4) 0.149(5) 0.021(3) -0.038(4) -0.078(4)
F14 0.212(7) 0.130(5) 0.122(4) 0.043(4) -0.037(4) -0.031(4)
F15 0.177(6) 0.202(7) 0.106(4) -0.067(4) 0.003(4) -0.029(5)
F16 0.190(7) 0.242(8) 0.101(4) -0.048(5) 0.021(4) -0.016(6)
F17 0.129(5) 0.222(7) 0.203(7) 0.089(6) -0.082(5) -0.045(5)
F18 0.238(8) 0.250(9) 0.214(8) 0.020(6) -0.004(6) -0.195(7)
P9 0.0612(10) 0.111(2) 0.0663(10) 0.0051(10) -0.0140(8) -0.0189(10)
F19 0.188(7) 0.139(6) 0.318(11) 0.018(6) -0.061(7) -0.088(5)
F20 0.169(6) 0.118(5) 0.213(7) 0.039(4) -0.058(5) -0.030(4)
F21 0.142(5) 0.246(7) 0.071(3) 0.010(4) -0.018(3) -0.062(5)
F22 0.063(3) 0.310(9) 0.144(5) 0.023(5) -0.009(3) -0.024(4)
F23 0.066(3) 0.181(5) 0.135(4) 0.028(4) -0.005(3) 0.002(3)
F24 0.172(6) 0.289(9) 0.083(4) 0.007(4) -0.042(4) -0.049(6)

loop_
_atom_site_label
_atom_site_type_symbol
_atom_site_fract_x
_atom_site_fract_y
_atom_site_fract_z
_atom_site_U_iso_or_equiv
_atom_site_thermal_displace_type
_atom_site_occupancy
_atom_site_calc_flag
_atom_site_refinement_flags
_atom_site_disorder_group
Ru1 Ru 0.25635(3) 0.62308(2) 0.252775(13) 0.03645(10) Uani 1 d . .
Fe1 Fe 0.38470(5) 0.68308(4) 0.07279(2) 0.0428(2) Uani 1 d . .
Fe2 Fe 0.13089(5) 0.64326(4) 0.44146(2) 0.0415(2) Uani 1 d . .
P1 P 0.29536(10) 0.47154(8) 0.23523(4) 0.0422(3) Uani 1 d . .
P2 P 0.25939(11) 0.80401(9) 0.06879(5) 0.0506(3) Uani 1 d . .
P3 P 0.46844(11) 0.78506(9) 0.09104(5) 0.0522(3) Uani 1 d . .
P4 P 0.26556(10) 0.69448(9) 0.45379(5) 0.0467(3) Uani 1 d . .
P5 P 0.06270(11) 0.78645(8) 0.43141(5) 0.0490(3) Uani 1 d . .
N1 N 0.3345(3) 0.6649(2) 0.14101(14) 0.0432(9) Uani 1 d . .
N2 N 0.1758(3) 0.6248(2) 0.37024(14) 0.0413(8) Uani 1 d . .
N3 N 0.3867(3) 0.6425(2) 0.27846(14) 0.0421(8) Uani 1 d . .
N4 N 0.2266(3) 0.7551(2) 0.26012(13) 0.0384(8) Uani 1 d . .
N5 N 0.1087(3) 0.6595(2) 0.23622(14) 0.0418(8) Uani 1 d . .
C1 C 0.3079(3) 0.6431(3) 0.1809(2) 0.0368(9) Uani 1 d . .
C2 C 0.2029(3) 0.6162(3) 0.3276(2) 0.0372(9) Uani 1 d . .
C3 C 0.4619(4) 0.5822(3) 0.2933(2) 0.0486(11) Uani 1 d . .
H3A H 0.4614(4) 0.5232(3) 0.2903(2) 0.058 Uiso 1 calc R .
C4 C 0.5399(4) 0.6036(4) 0.3129(2) 0.0580(13) Uani 1 d . .
H4A H 0.5910(4) 0.5597(4) 0.3226(2) 0.070 Uiso 1 calc R .
C5 C 0.5411(4) 0.6898(4) 0.3180(2) 0.0610(14) Uani 1 d . .
H5A H 0.5932(4) 0.7057(4) 0.3310(2) 0.073 Uiso 1 calc R .
C6 C 0.4642(4) 0.7532(4) 0.3034(2) 0.0535(12) Uani 1 d . .
H6A H 0.4642(4) 0.8123(4) 0.3065(2) 0.064 Uiso 1 calc R .
C7 C 0.3872(4) 0.7291(3) 0.2842(2) 0.0424(10) Uani 1 d . .
C8 C 0.2967(3) 0.7925(3) 0.2733(2) 0.0403(10) Uani 1 d . .
C9 C 0.2779(4) 0.8831(3) 0.2778(2) 0.0477(11) Uani 1 d . .
H9A H 0.3260(4) 0.9096(3) 0.2874(2) 0.057 Uiso 1 calc R .
C10 C 0.1863(4) 0.9347(3) 0.2679(2) 0.0484(11) Uani 1 d . .
C11 C 0.1190(4) 0.8925(3) 0.2511(2) 0.0479(11) Uani 1 d . .
H11A H 0.0593(4) 0.9253(3) 0.2422(2) 0.058 Uiso 1 calc R .
C12 C 0.1407(3) 0.8016(3) 0.2476(2) 0.0418(10) Uani 1 d . .
C13 C 0.0745(4) 0.7488(3) 0.2323(2) 0.0443(10) Uani 1 d . .
C14 C -0.0149(4) 0.7847(4) 0.2162(2) 0.0606(14) Uani 1 d . .
H14A H -0.0351(4) 0.8450(4) 0.2126(2) 0.073 Uiso 1 calc R .
C15 C -0.0742(4) 0.7306(4) 0.2054(3) 0.075(2) Uani 1 d . .
H15A H -0.1339(4) 0.7539(4) 0.1931(3) 0.090 Uiso 1 calc R .
C16 C -0.0454(4) 0.6428(4) 0.2129(3) 0.070(2) Uani 1 d . .
H16A H -0.0867(4) 0.6058(4) 0.2074(3) 0.084 Uiso 1 calc R .
C17 C 0.0457(4) 0.6095(3) 0.2285(2) 0.0519(12) Uani 1 d . .
H17A H 0.0645(4) 0.5496(3) 0.2339(2) 0.062 Uiso 1 calc R .
C18 C 0.1587(4) 1.0312(3) 0.2769(2) 0.0570(13) Uani 1 d . .
C19 C 0.0589(5) 1.0752(4) 0.2846(3) 0.079(2) Uani 1 d . .
H19A H 0.0100(5) 1.0441(4) 0.2832(3) 0.095 Uiso 1 calc R .
C20 C 0.0310(6) 1.1649(4) 0.2945(3) 0.091(2) Uani 1 d . .
H20A H -0.0360(6) 1.1942(4) 0.2981(3) 0.109 Uiso 1 calc R .
C21 C 0.1025(6) 1.2105(4) 0.2989(3) 0.087(2) Uani 1 d . .
H21A H 0.0843(6) 1.2707(4) 0.3058(3) 0.105 Uiso 1 calc R .
C22 C 0.2002(6) 1.1671(4) 0.2929(4) 0.098(3) Uani 1 d . .
H22A H 0.2488(6) 1.1982(4) 0.2955(4) 0.118 Uiso 1 calc R .
C23 C 0.2285(5) 1.0782(4) 0.2832(3) 0.079(2) Uani 1 d . .
H23A H 0.2956(5) 1.0493(4) 0.2809(3) 0.095 Uiso 1 calc R .
C24 C 0.2945(4) 0.4030(3) 0.2908(2) 0.0515(12) Uani 1 d . .
C25 C 0.3811(6) 0.3505(4) 0.3041(2) 0.072(2) Uani 1 d . .
H25A H 0.4424(6) 0.3479(4) 0.2844(2) 0.086 Uiso 1 calc R .
C26 C 0.3748(8) 0.3006(5) 0.3484(3) 0.097(3) Uani 1 d . .
H26A H 0.4325(8) 0.2652(5) 0.3579(3) 0.116 Uiso 1 calc R .
C27 C 0.2855(8) 0.3042(5) 0.3769(3) 0.094(2) Uani 1 d U .
H27A H 0.2829(8) 0.2701(5) 0.4055(3) 0.113 Uiso 1 calc R .
C28 C 0.2002(7) 0.3557(4) 0.3650(3) 0.086(2) Uani 1 d U .
H28A H 0.1397(7) 0.3569(4) 0.3851(3) 0.103 Uiso 1 calc R .
C29 C 0.2035(6) 0.4077(4) 0.3220(2) 0.069(2) Uani 1 d . .
H29A H 0.1453(6) 0.4452(4) 0.3143(2) 0.083 Uiso 1 calc R .
C30 C 0.2157(4) 0.4330(3) 0.1960(2) 0.0514(12) Uani 1 d . .
C31 C 0.2013(5) 0.4746(4) 0.1502(2) 0.066(2) Uani 1 d . .
H31A H 0.2317(5) 0.5204(4) 0.1412(2) 0.079 Uiso 1 calc R .
C32 C 0.1435(6) 0.4493(5) 0.1184(3) 0.082(2) Uani 1 d . .
H32A H 0.1351(6) 0.4775(5) 0.0881(3) 0.098 Uiso 1 calc R .
C33 C 0.0976(7) 0.3815(6) 0.1317(3) 0.103(3) Uani 1 d . .
H33A H 0.0577(7) 0.3642(6) 0.1105(3) 0.123 Uiso 1 calc R .
C34 C 0.1112(7) 0.3406(6) 0.1758(3) 0.108(3) Uani 1 d U .
H34A H 0.0803(7) 0.2949(6) 0.1846(3) 0.129 Uiso 1 calc R .
C35 C 0.1703(6) 0.3655(4) 0.2082(3) 0.080(2) Uani 1 d . .
H35A H 0.1789(6) 0.3362(4) 0.2383(3) 0.096 Uiso 1 calc R .
C36 C 0.4164(4) 0.4223(3) 0.1976(2) 0.0481(11) Uani 1 d . .
C37 C 0.4344(5) 0.3363(4) 0.1788(3) 0.073(2) Uani 1 d . .
H37A H 0.3849(5) 0.3052(4) 0.1854(3) 0.087 Uiso 1 calc R .
C38 C 0.5237(6) 0.2971(4) 0.1508(3) 0.085(2) Uani 1 d . .
H38A H 0.5347(6) 0.2398(4) 0.1384(3) 0.102 Uiso 1 calc R .
C39 C 0.5977(5) 0.3431(4) 0.1411(2) 0.071(2) Uani 1 d . .
H39A H 0.6587(5) 0.3165(4) 0.1222(2) 0.085 Uiso 1 calc R .
C40 C 0.5811(4) 0.4283(4) 0.1594(2) 0.0590(14) Uani 1 d . .
H40A H 0.6307(4) 0.4593(4) 0.1528(2) 0.071 Uiso 1 calc R .
C41 C 0.4907(4) 0.4669(3) 0.1873(2) 0.0513(12) Uani 1 d . .
H41A H 0.4797(4) 0.5245(3) 0.1994(2) 0.062 Uiso 1 calc R .
C42 C 0.4524(4) 0.6546(3) -0.0011(2) 0.0543(13) Uani 1 d . .
H42A H 0.4686(4) 0.6974(3) -0.0258(2) 0.065 Uiso 1 calc R .
C43 C 0.3646(4) 0.6233(3) 0.0050(2) 0.0539(12) Uani 1 d . .
H43A H 0.3079(4) 0.6424(3) -0.0137(2) 0.065 Uiso 1 calc R .
C44 C 0.3725(4) 0.5600(3) 0.0423(2) 0.0562(13) Uani 1 d . .
H44A H 0.3220(4) 0.5275(3) 0.0546(2) 0.067 Uiso 1 calc R .
C45 C 0.4652(5) 0.5502(3) 0.0582(2) 0.0615(15) Uani 1 d . .
H45A H 0.4911(5) 0.5093(3) 0.0837(2) 0.074 Uiso 1 calc R .
C46 C 0.5166(4) 0.6080(4) 0.0314(2) 0.0568(13) Uani 1 d . .
H46A H 0.5849(4) 0.6127(4) 0.0337(2) 0.068 Uiso 1 calc R .
C47 C 0.2718(4) 0.8740(4) 0.1203(2) 0.0585(14) Uani 1 d . .
H47A H 0.2234(4) 0.9299(4) 0.1209(2) 0.070 Uiso 1 calc R .
H47B H 0.2596(4) 0.8463(4) 0.1524(2) 0.070 Uiso 1 calc R .
C48 C 0.3782(5) 0.8886(4) 0.1122(2) 0.0649(15) Uani 1 d . .
H48A H 0.3935(5) 0.9096(4) 0.1435(2) 0.078 Uiso 1 calc R .
H48B H 0.3829(5) 0.9328(4) 0.0870(2) 0.078 Uiso 1 calc R .
C49 C 0.1337(4) 0.7890(4) 0.0781(2) 0.0623(14) Uani 1 d . .
C50 C 0.0538(5) 0.8614(5) 0.0890(3) 0.097(2) Uani 1 d . .
H50A H 0.0652(5) 0.9165(5) 0.0949(3) 0.116 Uiso 1 calc R .
C51 C -0.0422(6) 0.8511(7) 0.0911(4) 0.120(3) Uani 1 d . .
H51A H -0.0953(6) 0.8996(7) 0.0996(4) 0.144 Uiso 1 calc R .
C52 C -0.0620(6) 0.7713(8) 0.0811(4) 0.115(3) Uani 1 d . .
H52A H -0.1274(6) 0.7664(8) 0.0813(4) 0.139 Uiso 1 calc R .
C53 C 0.0165(6) 0.6990(6) 0.0707(3) 0.101(3) Uani 1 d . .
H53A H 0.0048(6) 0.6442(6) 0.0646(3) 0.121 Uiso 1 calc R .
C54 C 0.1141(5) 0.7088(5) 0.0694(3) 0.080(2) Uani 1 d . .
H54A H 0.1670(5) 0.6598(5) 0.0624(3) 0.097 Uiso 1 calc R .
C55 C 0.2648(4) 0.8722(4) 0.0138(2) 0.0596(14) Uani 1 d . .
C56 C 0.2525(6) 0.9627(4) 0.0181(3) 0.084(2) Uani 1 d . .
H56A H 0.2387(6) 0.9903(4) 0.0499(3) 0.101 Uiso 1 calc R .
C57 C 0.2608(7) 1.0117(5) -0.0247(3) 0.102(3) Uani 1 d . .
H57A H 0.2536(7) 1.0721(5) -0.0213(3) 0.123 Uiso 1 calc R .
C58 C 0.2792(6) 0.9741(6) -0.0712(3) 0.098(3) Uani 1 d . .
H58A H 0.2856(6) 1.0080(6) -0.0997(3) 0.118 Uiso 1 calc R .
C59 C 0.2882(6) 0.8862(5) -0.0763(3) 0.096(2) Uani 1 d U .
H59A H 0.2993(6) 0.8599(5) -0.1084(3) 0.115 Uiso 1 calc R .
C60 C 0.2808(6) 0.8356(4) -0.0340(2) 0.081(2) Uani 1 d . .
H60A H 0.2869(6) 0.7756(4) -0.0381(2) 0.097 Uiso 1 calc R .
C61 C 0.5449(4) 0.7574(4) 0.1408(2) 0.0582(13) Uani 1 d . .
C62 C 0.5778(4) 0.6719(4) 0.1546(2) 0.0610(14) Uani 1 d . .
H62A H 0.5563(4) 0.6273(4) 0.1399(2) 0.073 Uiso 1 calc R .
C63 C 0.6423(5) 0.6517(5) 0.1899(2) 0.074(2) Uani 1 d . .
H63A H 0.6647(5) 0.5936(5) 0.1986(2) 0.088 Uiso 1 calc R .
C64 C 0.6739(5) 0.7170(6) 0.2124(3) 0.080(2) Uani 1 d . .
H64A H 0.7161(5) 0.7034(6) 0.2368(3) 0.096 Uiso 1 calc R .
C65 C 0.6427(6) 0.8023(6) 0.1986(3) 0.088(2) Uani 1 d . .
H65A H 0.6651(6) 0.8463(6) 0.2133(3) 0.106 Uiso 1 calc R .
C66 C 0.5790(5) 0.8235(5) 0.1634(3) 0.078(2) Uani 1 d . .
H66A H 0.5582(5) 0.8816(5) 0.1544(3) 0.094 Uiso 1 calc R .
C67 C 0.5546(5) 0.8075(4) 0.0377(2) 0.067(2) Uani 1 d . .
C68 C 0.5208(6) 0.8637(5) -0.0005(3) 0.084(2) Uani 1 d . .
H68A H 0.4560(6) 0.8984(5) 0.0037(3) 0.101 Uiso 1 calc R .
C69 C 0.5847(8) 0.8670(6) -0.0444(3) 0.107(3) Uani 1 d . .
H69A H 0.5628(8) 0.9038(6) -0.0700(3) 0.129 Uiso 1 calc R .
C70 C 0.6813(9) 0.8159(8) -0.0506(4) 0.130(4) Uani 1 d . .
H70A H 0.7235(9) 0.8188(8) -0.0805(4) 0.157 Uiso 1 calc R .
C71 C 0.7163(7) 0.7614(6) -0.0138(4) 0.111(3) Uani 1 d . .
H71A H 0.7814(7) 0.7273(6) -0.0184(4) 0.133 Uiso 1 calc R .
C72 C 0.6526(6) 0.7578(5) 0.0307(3) 0.084(2) Uani 1 d . .
H72A H 0.6758(6) 0.7215(5) 0.0563(3) 0.101 Uiso 1 calc R .
C73 C 0.1440(4) 0.5585(3) 0.5034(2) 0.0526(12) Uani 1 d . .
H73A H 0.2009(4) 0.5438(3) 0.5223(2) 0.063 Uiso 1 calc R .
C74 C 0.1299(5) 0.5107(3) 0.4623(2) 0.0571(14) Uani 1 d . .
H74A H 0.1761(5) 0.4574(3) 0.4467(2) 0.069 Uiso 1 calc R .
C75 C 0.0386(5) 0.5523(4) 0.4468(2) 0.0615(15) Uani 1 d . .
H75A H 0.0094(5) 0.5324(4) 0.4190(2) 0.074 Uiso 1 calc R .
C76 C -0.0052(4) 0.6252(4) 0.4790(2) 0.0624(15) Uani 1 d . .
H76A H -0.0710(4) 0.6646(4) 0.4783(2) 0.075 Uiso 1 calc R .
C77 C 0.0610(4) 0.6303(4) 0.5137(2) 0.0567(13) Uani 1 d . .
H77A H 0.0488(4) 0.6733(4) 0.5418(2) 0.068 Uiso 1 calc R .
C78 C 0.2654(4) 0.7771(3) 0.4057(2) 0.0537(13) Uani 1 d . .
H78A H 0.3176(4) 0.8076(3) 0.4088(2) 0.064 Uiso 1 calc R .
H78B H 0.2786(4) 0.7491(3) 0.3724(2) 0.064 Uiso 1 calc R .
C79 C 0.1650(5) 0.8420(4) 0.4122(2) 0.0631(15) Uani 1 d . .
H79A H 0.1551(5) 0.8712(4) 0.3805(2) 0.076 Uiso 1 calc R .
H79B H 0.1638(5) 0.8864(4) 0.4376(2) 0.076 Uiso 1 calc R .
C80 C 0.2729(4) 0.7498(4) 0.5122(2) 0.0550(13) Uani 1 d . .
C81 C 0.2480(5) 0.7148(4) 0.5587(2) 0.0633(15) Uani 1 d . .
H81A H 0.2251(5) 0.6635(4) 0.5602(2) 0.076 Uiso 1 calc R .
C82 C 0.2570(6) 0.7558(5) 0.6029(2) 0.086(2) Uani 1 d . .
H82A H 0.2396(6) 0.7324(5) 0.6340(2) 0.104 Uiso 1 calc R .
C83 C 0.2916(7) 0.8309(5) 0.6010(3) 0.096(2) Uani 1 d . .
H83A H 0.2980(7) 0.8578(5) 0.6309(3) 0.116 Uiso 1 calc R .
C84 C 0.3166(6) 0.8664(5) 0.5558(3) 0.094(2) Uani 1 d . .
H84A H 0.3399(6) 0.9175(5) 0.5550(3) 0.113 Uiso 1 calc R .
C85 C 0.3074(5) 0.8268(4) 0.5110(2) 0.076(2) Uani 1 d . .
H85A H 0.3243(5) 0.8514(4) 0.4802(2) 0.091 Uiso 1 calc R .
C86 C 0.3833(4) 0.6133(4) 0.4414(2) 0.0536(12) Uani 1 d . .
C87 C 0.4704(5) 0.6329(5) 0.4521(3) 0.076(2) Uani 1 d . .
H87A H 0.4681(5) 0.6880(5) 0.4657(3) 0.091 Uiso 1 calc R .
C88 C 0.5609(5) 0.5716(6) 0.4428(3) 0.089(2) Uani 1 d . .
H88A H 0.6190(5) 0.5856(6) 0.4499(3) 0.107 Uiso 1 calc R .
C89 C 0.5645(5) 0.4909(5) 0.4232(3) 0.082(2) Uani 1 d . .
H89A H 0.6252(5) 0.4496(5) 0.4170(3) 0.099 Uiso 1 calc R .
C90 C 0.4786(5) 0.4701(4) 0.4126(3) 0.080(2) Uani 1 d . .
H90A H 0.4813(5) 0.4148(4) 0.3992(3) 0.096 Uiso 1 calc R .
C91 C 0.3887(5) 0.5311(4) 0.4216(2) 0.0619(14) Uani 1 d . .
H91A H 0.3310(5) 0.5166(4) 0.4143(2) 0.074 Uiso 1 calc R .
C92 C -0.0222(4) 0.8088(4) 0.3852(2) 0.0574(13) Uani 1 d . .
C93 C -0.0564(6) 0.8954(4) 0.3712(3) 0.091(2) Uani 1 d . .
H93A H -0.0268(6) 0.9391(4) 0.3807(3) 0.110 Uiso 1 calc R .
C94 C -0.1337(7) 0.9158(6) 0.3433(3) 0.112(3) Uani 1 d . .
H94A H -0.1571(7) 0.9737(6) 0.3344(3) 0.134 Uiso 1 calc R .
C95 C -0.1765(7) 0.8522(6) 0.3284(3) 0.106(3) Uani 1 d . .
H95A H -0.2300(7) 0.8671(6) 0.3102(3) 0.127 Uiso 1 calc R .
C96 C -0.1416(6) 0.7675(5) 0.3401(3) 0.089(2) Uani 1 d . .
H96A H -0.1695(6) 0.7239(5) 0.3290(3) 0.107 Uiso 1 calc R .
C97 C -0.0648(5) 0.7462(4) 0.3685(2) 0.067(2) Uani 1 d . .
H97A H -0.0413(5) 0.6879(4) 0.3765(2) 0.080 Uiso 1 calc R .
C98 C -0.0112(5) 0.8442(3) 0.4876(2) 0.0605(14) Uani 1 d . .
C99 C 0.0310(6) 0.8701(4) 0.5261(3) 0.084(2) Uani 1 d . .
H99A H 0.0998(6) 0.8641(4) 0.5221(3) 0.101 Uiso 1 calc R .
C100 C -0.0258(8) 0.9048(5) 0.5708(3) 0.099(3) Uani 1 d . .
H10A H 0.0056(8) 0.9198(5) 0.5968(3) 0.119 Uiso 1 calc R .
C101 C -0.1234(8) 0.9173(5) 0.5775(3) 0.102(3) Uani 1 d . .
H10B H -0.1603(8) 0.9422(5) 0.6079(3) 0.123 Uiso 1 calc R .
C102 C -0.1707(7) 0.8943(6) 0.5405(4) 0.123(4) Uani 1 d . .
H10C H -0.2397(7) 0.9025(6) 0.5455(4) 0.148 Uiso 1 calc R .
C103 C -0.1133(6) 0.8573(5) 0.4939(3) 0.100(3) Uani 1 d . .
H10D H -0.1449(6) 0.8421(5) 0.4680(3) 0.120 Uiso 1 calc R .
N6 N 0.6253(9) 0.3640(9) 0.2872(4) 0.083(3) Uani 0.50 d PDU .
C104 C 0.6968(9) 0.3522(8) 0.2609(4) 0.064(3) Uani 0.50 d PD .
C105 C 0.7865(9) 0.3390(8) 0.2293(5) 0.065(3) Uani 0.50 d P .
H10G H 0.7833(9) 0.3875(8) 0.2069(5) 0.097 Uiso 0.50 d PR .
H10H H 0.7978(9) 0.2853(8) 0.2098(5) 0.097 Uiso 0.50 d PR .
H10I H 0.8401(9) 0.3361(8) 0.2487(5) 0.097 Uiso 0.50 d PR .
N7 N 0.4651(10) 0.0558(8) 0.1732(5) 0.089(4) Uani 0.50 d PDU .
C106 C 0.4825(9) 0.0821(7) 0.2081(5) 0.063(3) Uani 0.50 d PD .
C107 C 0.4997(9) 0.1200(7) 0.2503(4) 0.064(3) Uani 0.50 d P .
H10J H 0.4381(9) 0.1555(7) 0.2673(4) 0.095 Uiso 0.50 d PR .
H10K H 0.5465(9) 0.1560(7) 0.2418(4) 0.095 Uiso 0.50 d PR .
H10L H 0.5265(9) 0.0743(7) 0.2721(4) 0.095 Uiso 0.50 d PR .
N8 N 0.2608(7) 0.3142(7) 0.5095(4) 0.067(3) Uani 0.50 d PDU .
C108 C 0.3192(9) 0.2542(7) 0.5094(5) 0.065(3) Uani 0.50 d PD .
C109 C 0.3956(13) 0.1762(10) 0.5078(7) 0.120(6) Uani 0.50 d PU .
H10M H 0.4406(13) 0.1718(10) 0.4767(7) 0.180 Uiso 0.50 d PR .
H10N H 0.4320(13) 0.1763(10) 0.5358(7) 0.180 Uiso 0.50 d PR .
H10O H 0.3653(13) 0.1270(10) 0.5100(7) 0.180 Uiso 0.50 d PR .
N9 N 0.1092(10) 0.0973(9) 0.1136(6) 0.098(4) Uani 0.50 d PDU .
C110 C 0.0456(12) 0.1384(10) 0.0988(7) 0.097(5) Uani 0.50 d PD .
C111 C -0.0318(17) 0.1857(16) 0.0795(10) 0.154(9) Uani 0.50 d P .
H11B H -0.0353(17) 0.1628(16) 0.0467(10) 0.231 Uiso 0.50 d PR .
H11C H -0.0251(17) 0.2453(16) 0.0766(10) 0.231 Uiso 0.50 d PR .
H11D H -0.0916(17) 0.1842(16) 0.1019(10) 0.231 Uiso 0.50 d PR .
P6 P 0.8032(2) 0.0616(2) 0.21527(10) 0.1140(8) Uani 0.406(10) d PD 1
F1 F 0.8995(11) 0.0059(12) 0.2359(7) 0.151(5) Uani 0.406(10) d PDU 1
F2 F 0.7036(9) 0.1077(15) 0.1941(6) 0.172(6) Uani 0.406(10) d PDU 1
F3 F 0.7463(12) -0.0106(9) 0.2364(7) 0.178(5) Uani 0.406(10) d PDU 1
F4 F 0.8385(12) 0.0071(11) 0.1634(4) 0.184(6) Uani 0.406(10) d PDU 1
F5 F 0.8699(12) 0.1270(9) 0.1944(7) 0.161(5) Uani 0.406(10) d PDU 1
F6 F 0.7879(17) 0.1130(11) 0.2678(4) 0.153(5) Uani 0.406(10) d PDU 1
P6A P 0.8032(2) 0.0616(2) 0.21527(10) 0.1140(8) Uani 0.594(10) d PD 2
F1A F 0.7236(6) 0.1439(5) 0.2000(4) 0.145(4) Uani 0.594(10) d PDU 2
F2A F 0.8874(7) -0.0162(6) 0.2297(4) 0.158(5) Uani 0.594(10) d PDU 2
F3A F 0.7477(7) -0.0043(6) 0.1949(4) 0.160(4) Uani 0.594(10) d PDU 2
F4A F 0.8648(7) 0.0612(8) 0.1604(3) 0.159(4) Uani 0.594(10) d PDU 2
F5A F 0.8601(8) 0.1291(6) 0.2344(6) 0.192(5) Uani 0.594(10) d PDU 2
F6A F 0.7397(7) 0.0638(9) 0.2692(2) 0.167(5) Uani 0.594(10) d PDU 2
P7 P 0.5380(2) 0.02630(13) 0.61357(8) 0.0933(6) Uani 0.204(7) d PD 1
F7 F 0.4700(24) -0.0390(20) 0.6328(10) 0.130(6) Uani 0.204(7) d PDU 1
F8 F 0.5332(25) 0.1250(9) 0.5981(16) 0.108(6) Uani 0.204(7) d PDU 1
F9 F 0.4713(24) 0.0140(20) 0.5717(11) 0.124(6) Uani 0.204(7) d PDU 1
F10 F 0.4489(18) 0.0741(20) 0.6551(11) 0.138(6) Uani 0.204(7) d PDU 1
F11 F 0.6268(20) 0.0374(28) 0.6424(13) 0.148(7) Uani 0.204(7) d PDU 1
F12 F 0.6088(27) 0.0278(28) 0.5618(8) 0.140(7) Uani 0.204(7) d PDU 1
P7A P 0.5380(2) 0.02630(13) 0.61357(8) 0.0933(6) Uani 0.796(7) d PD 2
F7A F 0.5883(5) -0.0741(2) 0.6175(2) 0.115(2) Uani 0.796(7) d PDU 2
F8A F 0.4933(7) 0.1285(3) 0.6092(4) 0.145(4) Uani 0.796(7) d PDU 2
F9A F 0.4305(5) 0.0149(7) 0.6100(5) 0.174(4) Uani 0.796(7) d PDU 2
F10A F 0.5259(7) 0.0381(4) 0.6734(2) 0.121(2) Uani 0.796(7) d PDU 2
F11A F 0.6445(4) 0.0472(5) 0.6142(3) 0.131(3) Uani 0.796(7) d PDU 2
F12A F 0.5650(8) 0.0134(6) 0.5542(2) 0.140(3) Uani 0.796(7) d PDU 2
P8 P -0.12756(14) 0.48383(13) 0.33856(6) 0.0799(5) Uani 1 d D .
F13 F -0.0505(4) 0.5446(3) 0.3338(2) 0.129(2) Uani 1 d D .
F14 F -0.0577(4) 0.4207(4) 0.3722(2) 0.155(2) Uani 1 d D .
F15 F -0.0652(4) 0.4323(4) 0.2892(2) 0.166(3) Uani 1 d D .
F16 F -0.1805(5) 0.5346(5) 0.3899(2) 0.187(3) Uani 1 d D .
F17 F -0.1947(4) 0.5500(4) 0.3053(3) 0.179(3) Uani 1 d D .
F18 F -0.2090(5) 0.4275(6) 0.3436(3) 0.214(4) Uani 1 d D .
P9 P 0.17320(12) 0.51452(14) -0.06177(6) 0.0792(5) Uani 1 d D .
F19 F 0.1629(6) 0.4161(2) -0.0578(4) 0.205(3) Uani 1 d D .
F20 F 0.1901(5) 0.6112(2) -0.0648(3) 0.164(2) Uani 1 d D .
F21 F 0.1816(4) 0.5200(5) -0.00344(8) 0.150(2) Uani 1 d D .
F22 F 0.0559(2) 0.5507(5) -0.0506(2) 0.176(3) Uani 1 d D .
F23 F 0.29103(15) 0.4816(4) -0.0725(2) 0.134(2) Uani 1 d D .
F24 F 0.1702(5) 0.5196(6) -0.12076(9) 0.180(3) Uani 1 d D .

loop_
_atom_type_symbol
_atom_type_description
_atom_type_scat_dispersion_real
_atom_type_scat_dispersion_imag
_atom_type_scat_source
C C 0.0033 0.0016 'International Tables Vol C Tables 4.2.6.8 and 6.1.1.4'
H H 0.0000 0.0000 'International Tables Vol C Tables 4.2.6.8 and 6.1.1.4'
N N 0.0061 0.0033 'International Tables Vol C Tables 4.2.6.8 and 6.1.1.4'
F F 0.0171 0.0103 'International Tables Vol C Tables 4.2.6.8 and 6.1.1.4'
P P 0.1023 0.0942 'International Tables Vol C Tables 4.2.6.8 and 6.1.1.4'
Fe Fe 0.3463 0.8444 'International Tables Vol C Tables 4.2.6.8 and 6.1.1.4'
Ru Ru -1.2594 0.8363 'International Tables Vol C Tables 4.2.6.8 and 6.1.1.4'

loop_
_geom_angle_atom_site_label_1
_geom_angle_atom_site_label_2
_geom_angle_atom_site_label_3
_geom_angle
C1 Ru1 N4 84.3(2)
C1 Ru1 C2 174.0(2)
N4 Ru1 C2 89.8(2)
C1 Ru1 N5 90.0(2)
N4 Ru1 N5 78.36(15)
C2 Ru1 N5 89.8(2)
C1 Ru1 N3 92.2(2)
N4 Ru1 N3 78.09(15)
C2 Ru1 N3 85.6(2)
N5 Ru1 N3 156.02(15)
C1 Ru1 P1 89.76(12)
N4 Ru1 P1 174.05(10)
C2 Ru1 P1 96.11(12)
N5 Ru1 P1 101.00(11)
N3 Ru1 P1 102.88(11)
N1 Fe1 C42 159.5(2)
N1 Fe1 C46 125.6(2)
C42 Fe1 C46 39.6(2)
N1 Fe1 C43 129.4(2)
C42 Fe1 C43 39.2(2)
C46 Fe1 C43 65.4(2)
N1 Fe1 C45 94.7(2)
C42 Fe1 C45 65.3(2)
C46 Fe1 C45 39.0(2)
C43 Fe1 C45 64.0(2)
N1 Fe1 C44 96.6(2)
C42 Fe1 C44 65.2(2)
C46 Fe1 C44 65.0(2)
C43 Fe1 C44 38.2(2)
C45 Fe1 C44 37.9(2)
N1 Fe1 P2 91.65(13)
C42 Fe1 P2 105.2(2)
C46 Fe1 P2 142.6(2)
C43 Fe1 P2 94.8(2)
C45 Fe1 P2 156.6(2)
C44 Fe1 P2 119.0(2)
N1 Fe1 P3 96.02(12)
C42 Fe1 P3 97.6(2)
C46 Fe1 P3 89.8(2)
C43 Fe1 P3 134.6(2)
C45 Fe1 P3 119.0(2)
C44 Fe1 P3 154.6(2)
P2 Fe1 P3 82.53(6)
N2 Fe2 C77 161.3(2)
N2 Fe2 C76 125.4(2)
C77 Fe2 C76 39.6(2)
N2 Fe2 C73 132.6(2)
C77 Fe2 C73 39.3(2)
C76 Fe2 C73 65.5(2)
N2 Fe2 C75 95.8(2)
C77 Fe2 C75 65.5(2)
C76 Fe2 C75 38.7(2)
C73 Fe2 C75 64.6(2)
N2 Fe2 C74 99.7(2)
C77 Fe2 C74 65.0(2)
C76 Fe2 C74 64.6(2)
C73 Fe2 C74 38.1(2)
C75 Fe2 C74 38.3(2)
N2 Fe2 P5 91.77(12)
C77 Fe2 P5 98.8(2)
C76 Fe2 P5 91.0(2)
C73 Fe2 P5 135.7(2)
C75 Fe2 P5 119.3(2)
C74 Fe2 P5 155.4(2)
N2 Fe2 P4 92.36(12)
C77 Fe2 P4 104.2(2)
C76 Fe2 P4 142.0(2)
C73 Fe2 P4 93.3(2)
C75 Fe2 P4 155.9(2)
C74 Fe2 P4 117.8(2)
P5 Fe2 P4 82.97(6)
C24 P1 C30 104.6(2)
C24 P1 C36 103.0(2)
C30 P1 C36 98.1(2)
C24 P1 Ru1 115.1(2)
C30 P1 Ru1 115.9(2)
C36 P1 Ru1 117.9(2)
C49 P2 C55 104.6(3)
C49 P2 C47 107.9(3)
C55 P2 C47 104.0(3)
C49 P2 Fe1 117.2(2)
C55 P2 Fe1 118.9(2)
C47 P2 Fe1 103.1(2)
C61 P3 C67 103.9(3)
C61 P3 C48 105.6(3)
C67 P3 C48 108.4(3)
C61 P3 Fe1 115.6(2)
C67 P3 Fe1 113.4(2)
C48 P3 Fe1 109.4(2)
C86 P4 C80 104.2(3)
C86 P4 C78 107.9(2)
C80 P4 C78 105.2(2)
C86 P4 Fe2 114.1(2)
C80 P4 Fe2 122.7(2)
C78 P4 Fe2 101.7(2)
C92 P5 C98 102.9(3)
C92 P5 C79 108.1(3)
C98 P5 C79 107.0(3)
C92 P5 Fe2 115.3(2)
C98 P5 Fe2 114.9(2)
C79 P5 Fe2 108.2(2)
C1 N1 Fe1 171.7(4)
C2 N2 Fe2 178.0(4)
C3 N3 C7 117.8(4)
C3 N3 Ru1 128.4(3)
C7 N3 Ru1 113.5(3)
C12 N4 C8 122.7(4)
C12 N4 Ru1 118.2(3)
C8 N4 Ru1 118.9(3)
C17 N5 C13 116.8(4)
C17 N5 Ru1 130.1(3)
C13 N5 Ru1 113.1(3)
N1 C1 Ru1 172.0(4)
N2 C2 Ru1 169.5(4)
N3 C3 C4 123.1(5)
N3 C3 H3A 118.4(3)
C4 C3 H3A 118.4(3)
C5 C4 C3 119.0(5)
C5 C4 H4A 120.5(3)
C3 C4 H4A 120.5(3)
C4 C5 C6 119.1(5)
C4 C5 H5A 120.5(3)
C6 C5 H5A 120.5(3)
C5 C6 C7 120.1(5)
C5 C6 H6A 120.0(3)
C7 C6 H6A 120.0(3)
N3 C7 C6 120.9(5)
N3 C7 C8 115.4(4)
C6 C7 C8 123.5(4)
N4 C8 C9 119.5(4)
N4 C8 C7 113.9(4)
C9 C8 C7 126.4(4)
C8 C9 C10 119.8(4)
C8 C9 H9A 120.1(3)
C10 C9 H9A 120.1(3)
C11 C10 C9 118.0(4)
C11 C10 C18 120.0(5)
C9 C10 C18 121.9(5)
C12 C11 C10 120.0(5)
C12 C11 H11A 120.0(3)
C10 C11 H11A 120.0(3)
N4 C12 C11 119.7(4)
N4 C12 C13 114.8(4)
C11 C12 C13 125.5(4)
C14 C13 N5 121.9(4)
C14 C13 C12 123.3(4)
N5 C13 C12 114.8(4)
C13 C14 C15 119.3(5)
C13 C14 H14A 120.4(3)
C15 C14 H14A 120.4(4)
C16 C15 C14 119.7(6)
C16 C15 H15A 120.2(4)
C14 C15 H15A 120.2(4)
C15 C16 C17 118.9(5)
C15 C16 H16A 120.5(4)
C17 C16 H16A 120.5(3)
N5 C17 C16 123.0(5)
N5 C17 H17A 118.5(3)
C16 C17 H17A 118.5(3)
C23 C18 C19 117.9(5)
C23 C18 C10 122.0(5)
C19 C18 C10 119.7(5)
C20 C19 C18 120.8(6)
C20 C19 H19A 119.6(4)
C18 C19 H19A 119.6(3)
C21 C20 C19 119.8(7)
C21 C20 H20A 120.1(4)
C19 C20 H20A 120.1(4)
C22 C21 C20 119.5(6)
C22 C21 H21A 120.2(4)
C20 C21 H21A 120.2(4)
C21 C22 C23 121.1(7)
C21 C22 H22A 119.4(4)
C23 C22 H22A 119.4(4)
C22 C23 C18 120.6(6)
C22 C23 H23A 119.7(4)
C18 C23 H23A 119.7(3)
C25 C24 C29 119.4(5)
C25 C24 P1 122.1(5)
C29 C24 P1 118.5(5)
C24 C25 C26 118.9(7)
C24 C25 H25A 120.6(4)
C26 C25 H25A 120.6(5)
C27 C26 C25 120.5(8)
C27 C26 H26A 119.7(5)
C25 C26 H26A 119.7(5)
C28 C27 C26 121.7(7)
C28 C27 H27A 119.2(5)
C26 C27 H27A 119.2(5)
C27 C28 C29 119.6(7)
C27 C28 H28A 120.2(5)
C29 C28 H28A 120.2(5)
C24 C29 C28 119.9(7)
C24 C29 H29A 120.1(4)
C28 C29 H29A 120.1(5)
C35 C30 C31 118.0(5)
C35 C30 P1 124.3(4)
C31 C30 P1 117.7(4)
C32 C31 C30 121.5(6)
C32 C31 H31A 119.3(4)
C30 C31 H31A 119.3(3)
C31 C32 C33 119.6(6)
C31 C32 H32A 120.2(4)
C33 C32 H32A 120.2(4)
C34 C33 C32 119.5(7)
C34 C33 H33A 120.2(4)
C32 C33 H33A 120.2(4)
C33 C34 C35 121.4(7)
C33 C34 H34A 119.3(4)
C35 C34 H34A 119.3(5)
C30 C35 C34 120.0(6)
C30 C35 H35A 120.0(4)
C34 C35 H35A 120.0(4)
C41 C36 C37 118.4(5)
C41 C36 P1 122.5(4)
C37 C36 P1 119.2(4)
C38 C37 C36 121.0(6)
C38 C37 H37A 119.5(4)
C36 C37 H37A 119.5(3)
C37 C38 C39 119.7(6)
C37 C38 H38A 120.1(4)
C39 C38 H38A 120.1(4)
C40 C39 C38 120.1(6)
C40 C39 H39A 119.9(4)
C38 C39 H39A 119.9(4)
C41 C40 C39 119.5(6)
C41 C40 H40A 120.3(3)
C39 C40 H40A 120.3(4)
C40 C41 C36 121.3(5)
C40 C41 H41A 119.3(3)
C36 C41 H41A 119.3(3)
C43 C42 C46 108.1(5)
C43 C42 Fe1 72.6(3)
C46 C42 Fe1 71.5(3)
C43 C42 H42A 125.8(3)
C46 C42 H42A 125.8(3)
Fe1 C42 H42A 125.8(2)
C44 C43 C42 108.1(5)
C44 C43 Fe1 71.8(3)
C42 C43 Fe1 68.2(3)
C44 C43 H43A 125.9(3)
C42 C43 H43A 125.9(3)
Fe1 C43 H43A 125.9(2)
C45 C44 C43 107.9(5)
C45 C44 Fe1 70.3(3)
C43 C44 Fe1 70.0(3)
C45 C44 H44A 126.0(3)
C43 C44 H44A 126.0(3)
Fe1 C44 H44A 126.0(2)
C44 C45 C46 109.1(5)
C44 C45 Fe1 71.8(3)
C46 C45 Fe1 69.4(3)
C44 C45 H45A 125.4(3)
C46 C45 H45A 125.4(3)
Fe1 C45 H45A 125.44(15)
C42 C46 C45 106.7(5)
C42 C46 Fe1 69.0(3)
C45 C46 Fe1 71.6(3)
C42 C46 H46A 126.6(3)
C45 C46 H46A 126.6(3)
Fe1 C46 H46A 126.6(2)
C48 C47 P2 108.3(4)
C48 C47 H47A 110.0(3)
P2 C47 H47A 110.0(2)
C48 C47 H47B 110.0(3)
P2 C47 H47B 110.0(2)
H47A C47 H47B 108.4
C47 C48 P3 110.0(4)
C47 C48 H48A 109.7(3)
P3 C48 H48A 109.7(2)
C47 C48 H48B 109.7(3)
P3 C48 H48B 109.7(2)
H48A C48 H48B 108.2
C54 C49 C50 118.6(6)
C54 C49 P2 121.4(5)
C50 C49 P2 119.6(6)
C51 C50 C49 119.5(8)
C51 C50 H50A 120.2(6)
C49 C50 H50A 120.2(5)
C50 C51 C52 122.0(9)
C50 C51 H51A 119.0(6)
C52 C51 H51A 119.0(5)
C53 C52 C51 118.8(8)
C53 C52 H52A 120.6(6)
C51 C52 H52A 120.6(5)
C52 C53 C54 119.3(8)
C52 C53 H53A 120.3(6)
C54 C53 H53A 120.3(5)
C49 C54 C53 121.6(7)
C49 C54 H54A 119.2(4)
C53 C54 H54A 119.2(5)
C60 C55 C56 117.3(5)
C60 C55 P2 120.6(5)
C56 C55 P2 122.1(4)
C57 C56 C55 120.2(7)
C57 C56 H56A 119.9(5)
C55 C56 H56A 119.9(4)
C58 C57 C56 121.4(7)
C58 C57 H57A 119.3(5)
C56 C57 H57A 119.3(5)
C57 C58 C59 119.4(7)
C57 C58 H58A 120.3(5)
C59 C58 H58A 120.3(4)
C58 C59 C60 120.3(7)
C58 C59 H59A 119.9(4)
C60 C59 H59A 119.9(4)
C55 C60 C59 121.4(7)
C55 C60 H60A 119.3(4)
C59 C60 H60A 119.3(4)
C62 C61 C66 118.5(6)
C62 C61 P3 121.7(4)
C66 C61 P3 119.6(5)
C61 C62 C63 120.6(6)
C61 C62 H62A 119.7(3)
C63 C62 H62A 119.7(4)
C64 C63 C62 120.4(7)
C64 C63 H63A 119.8(4)
C62 C63 H63A 119.8(4)
C65 C64 C63 119.6(6)
C65 C64 H64A 120.2(4)
C63 C64 H64A 120.2(4)
C64 C65 C66 120.7(7)
C64 C65 H65A 119.6(4)
C66 C65 H65A 119.6(4)
C65 C66 C61 120.1(7)
C65 C66 H66A 119.9(4)
C61 C66 H66A 119.9(4)
C72 C67 C68 119.1(6)
C72 C67 P3 118.9(5)
C68 C67 P3 121.3(5)
C69 C68 C67 119.3(8)
C69 C68 H68A 120.3(6)
C67 C68 H68A 120.3(4)
C68 C69 C70 120.4(9)
C68 C69 H69A 119.8(6)
C70 C69 H69A 119.8(6)
C71 C70 C69 121.4(8)
C71 C70 H70A 119.3(6)
C69 C70 H70A 119.3(6)
C70 C71 C72 118.7(9)
C70 C71 H71A 120.7(6)
C72 C71 H71A 120.7(6)
C71 C72 C67 121.1(8)
C71 C72 H72A 119.5(6)
C67 C72 H72A 119.5(4)
C74 C73 C77 107.9(5)
C74 C73 Fe2 72.2(3)
C77 C73 Fe2 68.4(3)
C74 C73 H73A 126.0(4)
C77 C73 H73A 126.0(3)
Fe2 C73 H73A 126.0(2)
C73 C74 C75 108.3(5)
C73 C74 Fe2 69.7(3)
C75 C74 Fe2 69.8(3)
C73 C74 H74A 125.8(4)
C75 C74 H74A 125.8(3)
Fe2 C74 H74A 125.8(2)
C76 C75 C74 108.2(5)
C76 C75 Fe2 69.5(3)
C74 C75 Fe2 71.9(3)
C76 C75 H75A 125.9(4)
C74 C75 H75A 125.9(3)
Fe2 C75 H75A 125.9(2)
C75 C76 C77 107.7(5)
C75 C76 Fe2 71.8(3)
C77 C76 Fe2 69.1(3)
C75 C76 H76A 126.1(4)
C77 C76 H76A 126.1(3)
Fe2 C76 H76A 126.1(2)
C73 C77 C76 107.8(5)
C73 C77 Fe2 72.3(3)
C76 C77 Fe2 71.2(3)
C73 C77 H77A 126.0(3)
C76 C77 H77A 126.0(3)
Fe2 C77 H77A 126.0(2)
C79 C78 P4 109.6(3)
C79 C78 H78A 109.8(3)
P4 C78 H78A 109.8(2)
C79 C78 H78B 109.8(3)
P4 C78 H78B 109.8(2)
H78A C78 H78B 108.2
C78 C79 P5 111.1(4)
C78 C79 H79A 109.4(3)
P5 C79 H79A 109.4(2)
C78 C79 H79B 109.4(3)
P5 C79 H79B 109.4(2)
H79A C79 H79B 108.0
C81 C80 C85 118.7(5)
C81 C80 P4 120.8(4)
C85 C80 P4 120.5(4)
C82 C81 C80 120.4(6)
C82 C81 H81A 119.8(4)
C80 C81 H81A 119.8(3)
C83 C82 C81 120.2(7)
C83 C82 H82A 119.9(4)
C81 C82 H82A 119.9(4)
C84 C83 C82 120.6(6)
C84 C83 H83A 119.7(4)
C82 C83 H83A 119.7(4)
C83 C84 C85 120.3(7)
C83 C84 H84A 119.9(4)
C85 C84 H84A 119.9(4)
C84 C85 C80 119.9(6)
C84 C85 H85A 120.0(4)
C80 C85 H85A 120.0(3)
C91 C86 C87 118.3(6)
C91 C86 P4 121.4(4)
C87 C86 P4 120.3(5)
C86 C87 C88 120.9(6)
C86 C87 H87A 119.5(4)
C88 C87 H87A 119.5(4)
C89 C88 C87 119.7(7)
C89 C88 H88A 120.1(4)
C87 C88 H88A 120.1(4)
C88 C89 C90 120.2(7)
C88 C89 H89A 119.9(4)
C90 C89 H89A 119.9(4)
C91 C90 C89 120.1(7)
C91 C90 H90A 119.9(4)
C89 C90 H90A 119.9(4)
C86 C91 C90 120.7(6)
C86 C91 H91A 119.6(3)
C90 C91 H91A 119.6(4)
C97 C92 C93 118.2(6)
C97 C92 P5 122.2(4)
C93 C92 P5 119.0(5)
C94 C93 C92 119.7(7)
C94 C93 H93A 120.1(5)
C92 C93 H93A 120.1(4)
C95 C94 C93 120.6(7)
C95 C94 H94A 119.7(5)
C93 C94 H94A 119.7(5)
C96 C95 C94 120.3(8)
C96 C95 H95A 119.9(5)
C94 C95 H95A 119.9(5)
C95 C96 C97 119.7(7)
C95 C96 H96A 120.1(5)
C97 C96 H96A 120.1(4)
C92 C97 C96 121.4(6)
C92 C97 H97A 119.3(3)
C96 C97 H97A 119.3(4)
C99 C98 C103 117.9(6)
C99 C98 P5 122.3(5)
C103 C98 P5 119.6(5)
C98 C99 C100 121.4(8)
C98 C99 H99A 119.3(4)
C100 C99 H99A 119.3(6)
C101 C100 C99 121.5(8)
C101 C100 H10A 119.2(5)
C99 C100 H10A 119.2(6)
C100 C101 C102 120.3(7)
C100 C101 H10B 119.8(5)
C102 C101 H10B 119.8(5)
C101 C102 C103 119.3(9)
C101 C102 H10C 120.4(5)
C103 C102 H10C 120.4(6)
C98 C103 C102 119.6(8)
C98 C103 H10D 120.2(4)
C102 C103 H10D 120.2(6)
N6 C104 C105 178.3(13)
C104 C105 H10G 108.3(7)
C104 C105 H10H 110.0(7)
H10G C105 H10H 109.5
C104 C105 H10I 110.2(6)
H10G C105 H10I 109.5
H10H C105 H10I 109.5
N7 C106 C107 175.8(14)
C106 C107 H10J 109.5(7)
C106 C107 H10K 110.6(7)
H10J C107 H10K 109.5
C106 C107 H10L 108.3(7)
H10J C107 H10L 109.5
H10K C107 H10L 109.5
N8 C108 C109 178.5(15)
C108 C109 H10M 110.0(10)
C108 C109 H10N 110.0(7)
H10M C109 H10N 109.5
C108 C109 H10O 108.4(9)
H10M C109 H10O 109.5
H10N C109 H10O 109.5
N9 C110 C111 177.6(22)
C110 C111 H11B 110.9(15)
C110 C111 H11C 108.9(12)
H11B C111 H11C 109.5
C110 C111 H11D 108.5(13)
H11B C111 H11D 109.5
H11C C111 H11D 109.5
F1 P6 F2 173.9(12)
F1 P6 F6 82.6(9)
F2 P6 F6 100.8(9)
F1 P6 F3 88.2(11)
F2 P6 F3 86.5(11)
F6 P6 F3 95.0(9)
F1 P6 F5 86.6(11)
F2 P6 F5 98.6(12)
F6 P6 F5 86.1(9)
F3 P6 F5 174.5(9)
F1 P6 F4 88.7(5)
F2 P6 F4 88.3(5)
F6 P6 F4 170.1(9)
F3 P6 F4 89.5(5)
F5 P6 F4 88.6(5)
F3A P6A F2A 91.2(4)
F3A P6A F6A 90.6(4)
F2A P6A F6A 91.9(4)
F3A P6A F1A 92.1(4)
F2A P6A F1A 176.2(5)
F6A P6A F1A 90.1(4)
F3A P6A F5A 178.5(5)
F2A P6A F5A 89.3(4)
F6A P6A F5A 90.8(4)
F1A P6A F5A 87.4(4)
F3A P6A F4A 89.1(4)
F2A P6A F4A 89.7(4)
F6A P6A F4A 178.4(4)
F1A P6A F4A 88.4(4)
F5A P6A F4A 89.5(4)
F12 P7 F8 70.5(20)
F12 P7 F10 150.3(21)
F8 P7 F10 81.1(18)
F12 P7 F7 130.9(19)
F8 P7 F7 142.6(19)
F10 P7 F7 69.8(17)
F12 P7 F11 88.4(19)
F8 P7 F11 84.5(20)
F10 P7 F11 97.3(17)
F7 P7 F11 121.2(19)
F12 P7 F9 76.1(18)
F8 P7 F9 91.2(18)
F10 P7 F9 96.8(18)
F7 P7 F9 70.2(15)
F11 P7 F9 164.5(18)
F9A P7A F7A 96.7(5)
F9A P7A F12A 89.8(5)
F7A P7A F12A 87.6(4)
F9A P7A F8A 86.4(6)
F7A P7A F8A 176.8(5)
F12A P7A F8A 91.9(6)
F9A P7A F10A 97.6(6)
F7A P7A F10A 90.1(4)
F12A P7A F10A 172.5(5)
F8A P7A F10A 90.0(5)
F9A P7A F11A 174.0(6)
F7A P7A F11A 88.7(4)
F12A P7A F11A 87.9(5)
F8A P7A F11A 88.1(4)
F10A P7A F11A 85.0(4)
F18 P8 F15 94.2(4)
F18 P8 F17 88.4(4)
F15 P8 F17 90.6(4)
F18 P8 F16 89.5(4)
F15 P8 F16 174.8(4)
F17 P8 F16 93.2(4)
F18 P8 F13 177.1(4)
F15 P8 F13 87.7(3)
F17 P8 F13 89.4(3)
F16 P8 F13 88.7(4)
F18 P8 F14 94.1(4)
F15 P8 F14 89.9(4)
F17 P8 F14 177.5(4)
F16 P8 F14 86.1(4)
F13 P8 F14 88.2(3)
F22 P9 F19 91.6(4)
F22 P9 F21 90.9(3)
F19 P9 F21 91.7(4)
F22 P9 F24 90.9(4)
F19 P9 F24 95.2(5)
F21 P9 F24 172.9(4)
F22 P9 F23 178.0(4)
F19 P9 F23 90.3(4)
F21 P9 F23 88.4(3)
F24 P9 F23 89.5(3)
F22 P9 F20 91.5(4)
F19 P9 F20 176.5(4)
F21 P9 F20 86.7(4)
F24 P9 F20 86.3(4)
F23 P9 F20 86.5(3)

loop_
_geom_bond_atom_site_label_1
_geom_bond_atom_site_label_2
_geom_bond_distance
Ru1 C1 2.004(4)
Ru1 N4 2.016(4)
Ru1 C2 2.044(4)
Ru1 N5 2.109(4)
Ru1 N3 2.112(4)
Ru1 P1 2.3416(14)
Fe1 N1 1.903(4)
Fe1 C42 2.068(5)
Fe1 C46 2.100(5)
Fe1 C43 2.125(5)
Fe1 C45 2.129(5)
Fe1 C44 2.149(5)
Fe1 P2 2.268(2)
Fe1 P3 2.277(2)
Fe2 N2 1.919(4)
Fe2 C77 2.066(5)
Fe2 C76 2.094(5)
Fe2 C73 2.116(5)
Fe2 C75 2.122(5)
Fe2 C74 2.149(5)
Fe2 P5 2.252(2)
Fe2 P4 2.268(2)
P1 C24 1.826(5)
P1 C30 1.827(5)
P1 C36 1.835(5)
P2 C49 1.803(6)
P2 C55 1.814(5)
P2 C47 1.816(5)
P3 C61 1.806(6)
P3 C67 1.817(6)
P3 C48 1.839(6)
P4 C86 1.813(6)
P4 C80 1.815(5)
P4 C78 1.817(5)
P5 C92 1.805(6)
P5 C98 1.810(6)
P5 C79 1.849(6)
N1 C1 1.154(5)
N2 C2 1.148(5)
N3 C3 1.340(6)
N3 C7 1.368(6)
N4 C12 1.332(6)
N4 C8 1.335(6)
N5 C17 1.341(6)
N5 C13 1.376(6)
C3 C4 1.376(7)
C3 H3A 0.93
C4 C5 1.363(8)
C4 H4A 0.93
C5 C6 1.377(8)
C5 H5A 0.93
C6 C7 1.378(7)
C6 H6A 0.93
C7 C8 1.474(7)
C8 C9 1.385(6)
C9 C10 1.399(7)
C9 H9A 0.93
C10 C11 1.388(7)
C10 C18 1.481(7)
C11 C12 1.385(6)
C11 H11A 0.93
C12 C13 1.471(6)
C13 C14 1.367(7)
C14 C15 1.370(8)
C14 H14A 0.93
C15 C16 1.362(8)
C15 H15A 0.93
C16 C17 1.375(8)
C16 H16A 0.93
C17 H17A 0.93
C18 C23 1.377(8)
C18 C19 1.386(8)
C19 C20 1.383(8)
C19 H19A 0.93
C20 C21 1.371(10)
C20 H20A 0.93
C21 C22 1.358(10)
C21 H21A 0.93
C22 C23 1.371(8)
C22 H22A 0.93
C23 H23A 0.93
C24 C25 1.382(8)
C24 C29 1.403(8)
C25 C26 1.416(9)
C25 H25A 0.93
C26 C27 1.354(11)
C26 H26A 0.93
C27 C28 1.347(11)
C27 H27A 0.93
C28 C29 1.407(8)
C28 H28A 0.93
C29 H29A 0.93
C30 C35 1.369(7)
C30 C31 1.401(7)
C31 C32 1.367(8)
C31 H31A 0.93
C32 C33 1.381(10)
C32 H32A 0.93
C33 C34 1.353(11)
C33 H33A 0.93
C34 C35 1.391(9)
C34 H34A 0.93
C35 H35A 0.93
C36 C41 1.376(7)
C36 C37 1.393(7)
C37 C38 1.366(9)
C37 H37A 0.93
C38 C39 1.384(9)
C38 H38A 0.93
C39 C40 1.379(8)
C39 H39A 0.93
C40 C41 1.375(7)
C40 H40A 0.93
C41 H41A 0.93
C42 C43 1.409(8)
C42 C46 1.411(8)
C42 H42A 0.98
C43 C44 1.399(7)
C43 H43A 0.98
C44 C45 1.390(8)
C44 H44A 0.98
C45 C46 1.413(8)
C45 H45A 0.98
C46 H46A 0.98
C47 C48 1.536(8)
C47 H47A 0.97
C47 H47B 0.97
C48 H48A 0.97
C48 H48B 0.97
C49 C54 1.374(9)
C49 C50 1.389(9)
C50 C51 1.376(11)
C50 H50A 0.93
C51 C52 1.377(13)
C51 H51A 0.93
C52 C53 1.376(12)
C52 H52A 0.93
C53 C54 1.397(9)
C53 H53A 0.93
C54 H54A 0.93
C55 C60 1.371(8)
C55 C56 1.391(8)
C56 C57 1.381(9)
C56 H56A 0.93
C57 C58 1.343(11)
C57 H57A 0.93
C58 C59 1.360(11)
C58 H58A 0.93
C59 C60 1.382(9)
C59 H59A 0.93
C60 H60A 0.93
C61 C62 1.377(8)
C61 C66 1.405(8)
C62 C63 1.378(8)
C62 H62A 0.93
C63 C64 1.375(9)
C63 H63A 0.93
C64 C65 1.369(10)
C64 H64A 0.93
C65 C66 1.369(9)
C65 H65A 0.93
C66 H66A 0.93
C67 C72 1.391(9)
C67 C68 1.404(9)
C68 C69 1.377(10)
C68 H68A 0.93
C69 C70 1.382(14)
C69 H69A 0.93
C70 C71 1.367(14)
C70 H70A 0.93
C71 C72 1.389(10)
C71 H71A 0.93
C72 H72A 0.93
C73 C74 1.394(7)
C73 C77 1.408(8)
C73 H73A 0.98
C74 C75 1.402(8)
C74 H74A 0.98
C75 C76 1.397(8)
C75 H75A 0.98
C76 C77 1.411(8)
C76 H76A 0.98
C77 H77A 0.98
C78 C79 1.512(8)
C78 H78A 0.97
C78 H78B 0.97
C79 H79A 0.97
C79 H79B 0.97
C80 C81 1.389(7)
C80 C85 1.397(8)
C81 C82 1.381(8)
C81 H81A 0.93
C82 C83 1.368(10)
C82 H82A 0.93
C83 C84 1.362(10)
C83 H83A 0.93
C84 C85 1.387(8)
C84 H84A 0.93
C85 H85A 0.93
C86 C91 1.376(7)
C86 C87 1.386(8)
C87 C88 1.386(9)
C87 H87A 0.93
C88 C89 1.357(10)
C88 H88A 0.93
C89 C90 1.378(10)
C89 H89A 0.93
C90 C91 1.376(8)
C90 H90A 0.93
C91 H91A 0.93
C92 C97 1.365(8)
C92 C93 1.395(8)
C93 C94 1.370(11)
C93 H93A 0.93
C94 C95 1.362(12)
C94 H94A 0.93
C95 C96 1.352(11)
C95 H95A 0.93
C96 C97 1.375(9)
C96 H96A 0.93
C97 H97A 0.93
C98 C99 1.362(9)
C98 C103 1.374(9)
C99 C100 1.372(9)
C99 H99A 0.93
C100 C101 1.313(12)
C100 H10A 0.93
C101 C102 1.357(12)
C101 H10B 0.93
C102 C103 1.426(10)
C102 H10C 0.93
C103 H10D 0.93
N6 C104 1.111(9)
C104 C105 1.38(2)
C105 H10G 0.96
C105 H10H 0.96
C105 H10I 0.96
N7 C106 1.102(9)
C106 C107 1.35(2)
C107 H10J 0.96
C107 H10K 0.96
C107 H10L 0.96
N8 C108 1.089(8)
C108 C109 1.42(2)
C109 H10M 0.96
C109 H10N 0.96
C109 H10O 0.96
N9 C110 1.088(9)
C110 C111 1.32(2)
C111 H11B 0.96
C111 H11C 0.96
C111 H11D 0.96
P6 F1 1.5849(11)
P6 F2 1.5849(11)
P6 F6 1.5849(11)
P6 F3 1.5851(11)
P6 F5 1.5853(11)
P6 F4 1.5853(11)
P6A F3A 1.567(4)
P6A F2A 1.568(4)
P6A F6A 1.577(4)
P6A F1A 1.584(4)
P6A F5A 1.586(4)
P6A F4A 1.590(4)
P7 F12 1.585(5)
P7 F8 1.586(5)
P7 F10 1.586(5)
P7 F7 1.586(5)
P7 F11 1.587(5)
P7 F9 1.591(5)
P7A F9A 1.563(4)
P7A F7A 1.574(4)
P7A F12A 1.580(4)
P7A F8A 1.586(4)
P7A F10A 1.591(4)
P7A F11A 1.594(4)
P8 F18 1.5830(11)
P8 F15 1.5829(11)
P8 F17 1.5832(11)
P8 F16 1.5835(11)
P8 F13 1.5839(11)
P8 F14 1.5855(11)
P9 F22 1.5829(11)
P9 F19 1.5832(12)
P9 F21 1.5834(12)
P9 F24 1.5835(12)
P9 F23 1.5846(11)
P9 F20 1.5854(11)
